data_1551272
loop_
_publ_author_name
'Alexandros P. Katsoulidis'
'Dmytro Antypov'
'George F. S. Whitehead'
'Elliot J. Carrington'
'Dave J. Adams'
'Neil G. Berry'
'George R. Darling'
'Matthew S. Dyer'
'Matthew J. Rosseinsky'

_publ_section_title
;
 Chemical control of structure and guest uptake by a conformationally
 mobile porous material
;
_journal_name_full Nature
_journal_page_first 213
_journal_page_last 217
_journal_paper_doi 10.1038/s41586-018-0820-9
_journal_volume 565
_journal_year 2019
_chemical_absolute_configuration rmad
_chemical_formula_moiety 'C10 H13 N5 O4 Zn, C5 H6 O2'
_chemical_formula_sum 'C15 H19 N5 O6 Zn'
_chemical_formula_weight 430.74
_space_group_crystal_system monoclinic
_space_group_IT_number 4
_space_group_name_Hall 'P 2yb'
_space_group_name_H-M_alt 'P 1 21 1'
_atom_sites_solution_hydrogens mixed
_atom_sites_solution_primary direct
_cell_angle_alpha 90
_cell_angle_beta 110.473(5)
_cell_angle_gamma 90
_cell_formula_units_Z 2
_cell_length_a 9.5538(4)
_cell_length_b 8.7322(4)
_cell_length_c 11.8097(6)
_cell_measurement_reflns_used 5125
_cell_measurement_temperature 100
_cell_measurement_theta_max 26.3800
_cell_measurement_theta_min 2.2600
_cell_volume 923.00(8)
_computing_cell_refinement 'CrysAlisPro 1.171.38.41 (Rigaku OD, 2015)'
_computing_data_collection 'CrysAlisPro 1.171.38.41 (Rigaku OD, 2015)'
_computing_data_reduction 'CrysAlisPro 1.171.38.41 (Rigaku OD, 2015)'
_computing_molecular_graphics 'Olex2 (Dolomanov et al., 2009)'
_computing_publication_material 'Olex2 (Dolomanov et al., 2009)'
_computing_structure_refinement 'ShelXL (Sheldrick, 2015)'
_computing_structure_solution 'XT (Sheldrick, 2015)'
_diffrn_ambient_temperature 100
_diffrn_detector 'CCD plate'
_diffrn_measured_fraction_theta_full 1.000
_diffrn_measured_fraction_theta_max 1.000
_diffrn_measurement_details
;
List of Runs (angles in degrees, time in seconds):
  # Type    Start    End  Width  t~exp~   \w     \q     \k     \f   Frames
--------------------------------------------------------------------------
  1  \w   -110.00  15.00   1.00   50.00    --  -20.00 -68.00   0.00  125
  2  \w   -110.00  15.00   1.00   50.00    --  -20.00 -68.00 120.00  125
  3  \w   -110.00  15.00   1.00   50.00    --  -20.00 -68.00 240.00  125
  4  \w   -110.00  15.00   1.00   50.00    --  -20.00 -30.00  90.00  125
;
_diffrn_measurement_device 'abstract diffractometer'
_diffrn_measurement_device_type 'dtrek-CrysAlisPro-abstract goniometer imported rigaku-d*trek images'
_diffrn_measurement_method '\w scans'
_diffrn_orient_matrix_type 'CrysAlisPro convention (1999,Acta A55,543-557)'
_diffrn_orient_matrix_UB_11 0.0301379000
_diffrn_orient_matrix_UB_12 -0.0068419000
_diffrn_orient_matrix_UB_13 0.0638569000
_diffrn_orient_matrix_UB_21 -0.0719896000
_diffrn_orient_matrix_UB_22 0.0124734000
_diffrn_orient_matrix_UB_23 0.0029944000
_diffrn_orient_matrix_UB_31 -0.0137937000
_diffrn_orient_matrix_UB_32 -0.0799550000
_diffrn_orient_matrix_UB_33 -0.0049722000
_diffrn_radiation_monochromator graphite
_diffrn_radiation_probe x-ray
_diffrn_radiation_type MoK\a
_diffrn_radiation_wavelength 0.71073
_diffrn_reflns_av_R_equivalents 0.0501
_diffrn_reflns_av_unetI/netI 0.0499
_diffrn_reflns_Laue_measured_fraction_full 1.000
_diffrn_reflns_Laue_measured_fraction_max 1.000
_diffrn_reflns_limit_h_max 11
_diffrn_reflns_limit_h_min -11
_diffrn_reflns_limit_k_max 10
_diffrn_reflns_limit_k_min -7
_diffrn_reflns_limit_l_max 14
_diffrn_reflns_limit_l_min -14
_diffrn_reflns_number 10316
_diffrn_reflns_point_group_measured_fraction_full 0.873
_diffrn_reflns_point_group_measured_fraction_max 0.860
_diffrn_reflns_theta_full 25.242
_diffrn_reflns_theta_max 26.370
_diffrn_reflns_theta_min 1.841
_diffrn_source 'fine-focus sealed X-ray tube'
_diffrn_source_type 'Enhance (Mo) X-ray Source'
_exptl_absorpt_coefficient_mu 1.373
_exptl_absorpt_correction_T_max 1.00000
_exptl_absorpt_correction_T_min 0.75144
_exptl_absorpt_correction_type multi-scan
_exptl_absorpt_process_details
;
CrysAlisPro 1.171.38.41 (Rigaku Oxford Diffraction, 2015)
Empirical absorption correction using spherical harmonics,
 implemented in SCALE3 ABSPACK scaling algorithm.
;
_exptl_crystal_colour 'clear colourless'
_exptl_crystal_colour_lustre clear
_exptl_crystal_colour_primary colourless
_exptl_crystal_density_diffrn 1.550
_exptl_crystal_description irregular
_exptl_crystal_F_000 444
_exptl_crystal_size_max 0.3
_exptl_crystal_size_mid 0.2
_exptl_crystal_size_min 0.05
_refine_diff_density_max 0.881
_refine_diff_density_min -0.519
_refine_diff_density_rms 0.080
_refine_ls_abs_structure_details
;
 Flack x determined using 1003 quotients [(I+)-(I-)]/[(I+)+(I-)]
 (Parsons, Flack and Wagner, Acta Cryst. B69 (2013) 249-259).
;
_refine_ls_abs_structure_Flack 0.021(14)
_refine_ls_extinction_coef .
_refine_ls_extinction_method none
_refine_ls_goodness_of_fit_ref 1.062
_refine_ls_hydrogen_treatment constr
_refine_ls_matrix_type full
_refine_ls_number_parameters 244
_refine_ls_number_reflns 3238
_refine_ls_number_restraints 1
_refine_ls_restrained_S_all 1.062
_refine_ls_R_factor_all 0.0495
_refine_ls_R_factor_gt 0.0406
_refine_ls_shift/su_max 0.000
_refine_ls_shift/su_mean 0.000
_refine_ls_structure_factor_coef Fsqd
_refine_ls_weighting_details 'w=1/[\s^2^(Fo^2^)+(0.0585P)^2^+0.1769P] where P=(Fo^2^+2Fc^2^)/3'
_refine_ls_weighting_scheme calc
_refine_ls_wR_factor_gt 0.0956
_refine_ls_wR_factor_ref 0.1000
_reflns_Friedel_coverage 0.610
_reflns_Friedel_fraction_full 0.727
_reflns_Friedel_fraction_max 0.700
_reflns_number_gt 2911
_reflns_number_total 3238
_reflns_threshold_expression 'I > 2\s(I)'
_cod_data_source_file 1000009.cif
_cod_data_source_block PCOD1000009
_cod_database_code 1551272
_shelx_space_group_comment
;
The symmetry employed for this shelxl refinement is uniquely defined
by the following loop, which should always be used as a source of
symmetry information in preference to the above space-group names.
They are only intended as comments.
;
_reflns_odcompleteness_completeness 100.00
_reflns_odcompleteness_iscentric 1
_reflns_odcompleteness_theta 26.30
_olex2_refinement_description
;
1. Fixed Uiso
 At 1.2 times of:
  All C(H) groups, All C(H,H) groups, All N(H) groups, All N(H,H) groups
 At 1.5 times of:
  All O(H) groups
2.a Riding coordinates:
 N1(H1), N3(H3A,H3B), N2(H2), O6(H6)
2.b Ternary CH refined with riding coordinates:
 C2(H2A)
2.c Secondary CH2 refined with riding coordinates:
 C4(H4A,H4B), C7(H7A,H7B), C6(H6A,H6B), C12(H12A,H12B)
2.d Aromatic/amide H refined with riding coordinates:
 C10(H10), C9(H9), C15(H15), C13(H13), C14(H14)
;

loop_
_space_group_symop_operation_xyz
'x, y, z'
'-x, y+1/2, -z'

loop_
_atom_site_label
_atom_site_type_symbol
_atom_site_fract_x
_atom_site_fract_y
_atom_site_fract_z
_atom_site_U_iso_or_equiv
_atom_site_adp_type
_atom_site_occupancy
_atom_site_site_symmetry_order
_atom_site_calc_flag
_atom_site_refinement_flags_posn
_atom_site_refinement_flags_adp
_atom_site_refinement_flags_occupancy
_atom_site_disorder_assembly
_atom_site_disorder_group
Zn1 Zn 0.78760(6) 0.37610(8) -0.07888(5) 0.01665(17) Uani 1 1 d . . . . .
O1 O 0.6657(4) 0.2945(4) 0.0079(4) 0.0201(9) Uani 1 1 d . . . . .
O3 O 0.6127(5) 0.1057(5) 0.2680(4) 0.0312(11) Uani 1 1 d . . . . .
O2 O 0.6404(4) 0.0606(5) -0.0707(4) 0.0241(10) Uani 1 1 d . . . . .
O4 O 0.5989(6) 0.5295(6) 0.5221(4) 0.0394(12) Uani 1 1 d . . . . .
N1 N 0.4657(5) 0.2511(5) 0.1143(4) 0.0162(10) Uani 1 1 d . . . . .
H1 H 0.4129 0.3330 0.0932 0.019 Uiso 1 1 d R . . . .
N5 N -0.0394(5) 0.2531(6) -0.0755(4) 0.0186(10) Uani 1 1 d . . . . .
N4 N 0.1337(5) 0.0701(6) -0.0075(4) 0.0183(10) Uani 1 1 d . . . . .
N3 N 0.6561(5) 0.4093(6) 0.7460(4) 0.0236(13) Uani 1 1 d . . . . .
H3A H 0.5620 0.3907 0.7395 0.028 Uiso 1 1 d R . . . .
H3B H 0.6616 0.5078 0.7286 0.028 Uiso 1 1 d R . . . .
N2 N 0.6015(6) 0.3004(7) 0.4375(5) 0.0320(13) Uani 1 1 d . . . . .
H2 H 0.6217 0.2045 0.4498 0.038 Uiso 1 1 d R . . . .
C10 C 0.0804(6) 0.2855(7) -0.1123(5) 0.0169(12) Uani 1 1 d . . . . .
H10 H 0.0876 0.3717 -0.1590 0.020 Uiso 1 1 calc R . . . .
C2 C 0.4681(6) 0.1406(7) 0.0226(5) 0.0157(12) Uani 1 1 d . . . . .
H2A H 0.4698 0.0345 0.0549 0.019 Uiso 1 1 calc R . . . .
C1 C 0.6035(6) 0.1639(7) -0.0156(5) 0.0169(12) Uani 1 1 d . . . . .
C8 C 0.1857(6) 0.1745(7) -0.0711(5) 0.0182(12) Uani 1 1 d . . . . .
C5 C 0.6245(6) 0.3896(11) 0.5316(5) 0.0282(13) Uani 1 1 d . . . . .
C3 C 0.5445(7) 0.2265(8) 0.2303(6) 0.0269(14) Uani 1 1 d . . . . .
C9 C 0.0001(9) 0.1238(9) -0.0141(7) 0.0187(13) Uani 1 1 d . . . . .
H9 H -0.0615 0.0733 0.0223 0.022 Uiso 1 1 calc R . . . .
C4 C 0.5445(8) 0.3544(9) 0.3144(5) 0.0358(17) Uani 1 1 d . . . . .
H4A H 0.6075 0.4395 0.3041 0.043 Uiso 1 1 calc R . . . .
H4B H 0.4415 0.3935 0.2953 0.043 Uiso 1 1 calc R . . . .
C7 C 0.3298(6) 0.1600(8) -0.0920(5) 0.0192(12) Uani 1 1 d . . . . .
H7A H 0.3438 0.2524 -0.1355 0.023 Uiso 1 1 calc R . . . .
H7B H 0.3234 0.0708 -0.1454 0.023 Uiso 1 1 calc R . . . .
C6 C 0.6887(7) 0.3188(8) 0.6548(6) 0.0320(16) Uani 1 1 d . . . . .
H6A H 0.6469 0.2146 0.6526 0.038 Uiso 1 1 calc R . . . .
H6B H 0.7983 0.3090 0.6771 0.038 Uiso 1 1 calc R . . . .
O6 O 0.3611(5) 0.2622(6) 0.6252(4) 0.0360(11) Uani 1 1 d . . . . .
H6 H 0.3645 0.1892 0.5826 0.054 Uiso 1 1 d R . . . .
O5 O 0.1617(6) 0.4419(7) 0.4169(5) 0.0516(15) Uani 1 1 d . . . . .
C12 C 0.2090(7) 0.3013(9) 0.6040(6) 0.0342(16) Uani 1 1 d . . . . .
H12A H 0.2069 0.3958 0.6497 0.041 Uiso 1 1 calc R . . . .
H12B H 0.1632 0.2185 0.6366 0.041 Uiso 1 1 calc R . . . .
C11 C 0.1167(8) 0.3260(9) 0.4761(7) 0.0390(18) Uani 1 1 d . . . . .
C15 C 0.0615(10) 0.4416(11) 0.2996(8) 0.057(2) Uani 1 1 d . . . . .
H15 H 0.0657 0.5080 0.2371 0.068 Uiso 1 1 calc R . . . .
C13 C -0.0059(9) 0.2590(10) 0.4004(7) 0.046(2) Uani 1 1 d . . . . .
H13 H -0.0587 0.1763 0.4191 0.055 Uiso 1 1 calc R . . . .
C14 C -0.0430(9) 0.3335(11) 0.2871(8) 0.059(3) Uani 1 1 d . . . . .
H14 H -0.1257 0.3112 0.2160 0.071 Uiso 1 1 calc R . . . .

loop_
_atom_site_aniso_label
_atom_site_aniso_U_11
_atom_site_aniso_U_22
_atom_site_aniso_U_33
_atom_site_aniso_U_23
_atom_site_aniso_U_13
_atom_site_aniso_U_12
Zn1 0.0108(3) 0.0187(3) 0.0233(3) 0.0001(4) 0.0095(2) 0.0005(3)
O1 0.018(2) 0.017(2) 0.028(2) -0.0029(18) 0.0129(17) -0.0029(17)
O3 0.031(3) 0.029(3) 0.028(3) -0.001(2) 0.003(2) 0.002(2)
O2 0.020(2) 0.022(2) 0.038(3) -0.011(2) 0.0187(19) -0.0036(18)
O4 0.060(3) 0.031(3) 0.028(3) 0.000(2) 0.017(2) 0.001(3)
N1 0.016(2) 0.014(3) 0.021(2) 0.003(2) 0.010(2) 0.0005(19)
N5 0.013(2) 0.020(3) 0.026(3) -0.001(2) 0.010(2) 0.0022(19)
N4 0.014(2) 0.020(3) 0.024(3) -0.001(2) 0.011(2) -0.0013(19)
N3 0.019(2) 0.029(4) 0.023(2) 0.001(2) 0.0079(18) 0.005(2)
N2 0.045(3) 0.025(3) 0.024(3) 0.002(2) 0.010(3) 0.001(3)
C10 0.015(3) 0.017(3) 0.020(3) 0.000(2) 0.008(2) -0.001(2)
C2 0.010(3) 0.017(3) 0.022(3) 0.000(2) 0.007(2) 0.001(2)
C1 0.011(3) 0.020(3) 0.021(3) 0.003(3) 0.007(2) 0.001(2)
C8 0.013(3) 0.022(3) 0.019(3) -0.003(2) 0.006(2) 0.000(2)
C5 0.031(3) 0.028(4) 0.027(3) -0.001(4) 0.012(2) -0.003(4)
C3 0.025(3) 0.029(4) 0.029(3) -0.001(3) 0.012(3) -0.006(3)
C9 0.013(2) 0.020(3) 0.027(4) 0.002(3) 0.011(2) 0.0015(19)
C4 0.058(4) 0.025(5) 0.022(3) 0.003(3) 0.011(3) 0.004(3)
C7 0.013(3) 0.025(3) 0.021(3) -0.004(2) 0.009(2) -0.002(2)
C6 0.030(3) 0.037(4) 0.027(3) -0.003(3) 0.009(3) -0.001(3)
O6 0.032(2) 0.036(3) 0.038(3) -0.007(2) 0.011(2) 0.003(2)
O5 0.042(3) 0.054(4) 0.046(3) 0.015(3) -0.001(3) -0.014(3)
C12 0.030(4) 0.034(4) 0.039(4) -0.001(3) 0.012(3) -0.001(3)
C11 0.037(4) 0.042(5) 0.037(4) 0.004(3) 0.011(3) 0.002(3)
C15 0.056(5) 0.059(6) 0.040(5) 0.021(4) -0.003(4) -0.011(4)
C13 0.037(4) 0.054(5) 0.041(4) 0.003(4) 0.005(3) -0.007(4)
C14 0.041(4) 0.079(8) 0.041(4) 0.004(4) -0.007(4) -0.003(4)

loop_
_atom_type_symbol
_atom_type_description
_atom_type_scat_dispersion_real
_atom_type_scat_dispersion_imag
_atom_type_scat_source
C C 0.0030 0.0020 'International Tables Vol C Tables 4.2.6.8 and 6.1.1.4'
H H 0.0000 0.0000 'International Tables Vol C Tables 4.2.6.8 and 6.1.1.4'
N N 0.0060 0.0030 'International Tables Vol C Tables 4.2.6.8 and 6.1.1.4'
O O 0.0110 0.0060 'International Tables Vol C Tables 4.2.6.8 and 6.1.1.4'
Zn Zn 0.2840 1.4300 'International Tables Vol C Tables 4.2.6.8 and 6.1.1.4'

loop_
_geom_angle_atom_site_label_1
_geom_angle_atom_site_label_2
_geom_angle_atom_site_label_3
_geom_angle
_geom_angle_site_symmetry_1
_geom_angle_site_symmetry_3
O1 Zn1 N5 116.52(18) . 1_655
O1 Zn1 N4 103.42(18) . 2_655
O1 Zn1 N3 108.62(18) . 1_554
N5 Zn1 N4 106.97(19) 1_655 2_655
N5 Zn1 N3 108.42(19) 1_655 1_554
N4 Zn1 N3 113.0(2) 2_655 1_554
C1 O1 Zn1 122.5(4) . .
C2 N1 H1 119.7 . .
C3 N1 H1 119.7 . .
C3 N1 C2 120.6(5) . .
C10 N5 Zn1 131.6(4) . 1_455
C9 N5 Zn1 123.8(4) . 1_455
C9 N5 C10 103.7(5) . .
C8 N4 Zn1 134.4(4) . 2_645
C9 N4 Zn1 120.8(5) . 2_645
C9 N4 C8 104.7(5) . .
Zn1 N3 H3A 107.9 1_556 .
Zn1 N3 H3B 107.9 1_556 .
H3A N3 H3B 107.2 . .
C6 N3 Zn1 117.4(4) . 1_556
C6 N3 H3A 107.9 . .
C6 N3 H3B 108.0 . .
C5 N2 H2 118.3 . .
C5 N2 C4 123.5(7) . .
C4 N2 H2 118.2 . .
N5 C10 H10 125.3 . .
C8 C10 N5 109.3(5) . .
C8 C10 H10 125.3 . .
N1 C2 H2A 109.5 . .
N1 C2 C1 111.5(5) . .
N1 C2 C7 110.5(4) . .
C1 C2 H2A 109.5 . .
C1 C2 C7 106.4(4) . .
C7 C2 H2A 109.5 . .
O1 C1 C2 115.8(5) . .
O2 C1 O1 125.0(5) . .
O2 C1 C2 119.1(5) . .
N4 C8 C7 124.4(5) . .
C10 C8 N4 107.7(5) . .
C10 C8 C7 127.9(6) . .
O4 C5 N2 122.5(6) . .
O4 C5 C6 119.6(6) . .
N2 C5 C6 117.9(8) . .
O3 C3 N1 123.1(6) . .
O3 C3 C4 121.3(6) . .
N1 C3 C4 115.6(6) . .
N5 C9 N4 114.5(6) . .
N5 C9 H9 122.7 . .
N4 C9 H9 122.7 . .
N2 C4 C3 109.7(6) . .
N2 C4 H4A 109.7 . .
N2 C4 H4B 109.7 . .
C3 C4 H4A 109.7 . .
C3 C4 H4B 109.7 . .
H4A C4 H4B 108.2 . .
C2 C7 H7A 108.5 . .
C2 C7 H7B 108.5 . .
C8 C7 C2 115.1(5) . .
C8 C7 H7A 108.5 . .
C8 C7 H7B 108.5 . .
H7A C7 H7B 107.5 . .
N3 C6 C5 111.9(6) . .
N3 C6 H6A 109.2 . .
N3 C6 H6B 109.2 . .
C5 C6 H6A 109.2 . .
C5 C6 H6B 109.2 . .
H6A C6 H6B 107.9 . .
C12 O6 H6 109.6 . .
C15 O5 C11 106.1(6) . .
O6 C12 H12A 108.5 . .
O6 C12 H12B 108.5 . .
O6 C12 C11 115.0(6) . .
H12A C12 H12B 107.5 . .
C11 C12 H12A 108.5 . .
C11 C12 H12B 108.5 . .
O5 C11 C12 116.4(6) . .
C13 C11 O5 109.8(7) . .
C13 C11 C12 133.8(7) . .
O5 C15 H15 125.1 . .
C14 C15 O5 109.8(7) . .
C14 C15 H15 125.1 . .
C11 C13 H13 126.2 . .
C11 C13 C14 107.6(8) . .
C14 C13 H13 126.2 . .
C15 C14 C13 106.7(7) . .
C15 C14 H14 126.6 . .
C13 C14 H14 126.6 . .

loop_
_geom_bond_atom_site_label_1
_geom_bond_atom_site_label_2
_geom_bond_distance
_geom_bond_site_symmetry_2
Zn1 O1 1.936(4) .
Zn1 N5 1.960(5) 1_655
Zn1 N4 1.985(5) 2_655
Zn1 N3 2.031(5) 1_554
O1 C1 1.271(7) .
O3 C3 1.238(8) .
O2 C1 1.233(7) .
O4 C5 1.243(10) .
N1 H1 0.8603 .
N1 C2 1.457(7) .
N1 C3 1.329(8) .
N5 Zn1 1.960(5) 1_455
N5 C10 1.388(7) .
N5 C9 1.323(9) .
N4 Zn1 1.985(5) 2_645
N4 C8 1.380(8) .
N4 C9 1.336(9) .
N3 Zn1 2.031(5) 1_556
N3 H3A 0.8900 .
N3 H3B 0.8902 .
N3 C6 1.455(8) .
N2 H2 0.8602 .
N2 C5 1.311(9) .
N2 C4 1.442(8) .
C10 H10 0.9500 .
C10 C8 1.358(8) .
C2 H2A 1.0000 .
C2 C1 1.526(8) .
C2 C7 1.535(8) .
C8 C7 1.487(7) .
C5 C6 1.500(9) .
C3 C4 1.495(9) .
C9 H9 0.9500 .
C4 H4A 0.9900 .
C4 H4B 0.9900 .
C7 H7A 0.9900 .
C7 H7B 0.9900 .
C6 H6A 0.9900 .
C6 H6B 0.9900 .
O6 H6 0.8196 .
O6 C12 1.427(8) .
O5 C11 1.381(9) .
O5 C15 1.382(9) .
C12 H12A 0.9900 .
C12 H12B 0.9900 .
C12 C11 1.475(10) .
C11 C13 1.334(10) .
C15 H15 0.9500 .
C15 C14 1.344(12) .
C13 H13 0.9500 .
C13 C14 1.417(11) .
C14 H14 0.9500 .

loop_
_geom_torsion_atom_site_label_1
_geom_torsion_atom_site_label_2
_geom_torsion_atom_site_label_3
_geom_torsion_atom_site_label_4
_geom_torsion
_geom_torsion_site_symmetry_1
_geom_torsion_site_symmetry_2
_geom_torsion_site_symmetry_3
_geom_torsion_site_symmetry_4
Zn1 O1 C1 O2 19.1(8) . . . .
Zn1 O1 C1 C2 -157.4(4) . . . .
Zn1 N5 C10 C8 168.8(4) 1_455 . . .
Zn1 N5 C9 N4 -169.8(4) 1_455 . . .
Zn1 N4 C8 C10 179.0(4) 2_645 . . .
Zn1 N4 C8 C7 1.0(9) 2_645 . . .
Zn1 N4 C9 N5 -179.3(4) 2_645 . . .
Zn1 N3 C6 C5 -159.7(4) 1_556 . . .
O3 C3 C4 N2 -13.2(9) . . . .
O4 C5 C6 N3 23.9(8) . . . .
N1 C2 C1 O1 -19.7(7) . . . .
N1 C2 C1 O2 163.6(5) . . . .
N1 C2 C7 C8 -46.4(7) . . . .
N1 C3 C4 N2 166.1(5) . . . .
N5 C10 C8 N4 0.0(6) . . . .
N5 C10 C8 C7 178.0(5) . . . .
N4 C8 C7 C2 -54.9(8) . . . .
N2 C5 C6 N3 -157.9(5) . . . .
C10 N5 C9 N4 0.2(8) . . . .
C10 C8 C7 C2 127.5(6) . . . .
C2 N1 C3 O3 -6.2(9) . . . .
C2 N1 C3 C4 174.5(5) . . . .
C1 C2 C7 C8 -167.6(5) . . . .
C8 N4 C9 N5 -0.2(8) . . . .
C5 N2 C4 C3 175.0(6) . . . .
C3 N1 C2 C1 -83.3(6) . . . .
C3 N1 C2 C7 158.6(5) . . . .
C9 N5 C10 C8 -0.2(7) . . . .
C9 N4 C8 C10 0.1(7) . . . .
C9 N4 C8 C7 -177.9(6) . . . .
C4 N2 C5 O4 -0.1(10) . . . .
C4 N2 C5 C6 -178.2(6) . . . .
C7 C2 C1 O1 100.9(6) . . . .
C7 C2 C1 O2 -75.8(7) . . . .
O6 C12 C11 O5 -60.4(9) . . . .
O6 C12 C11 C13 119.4(10) . . . .
O5 C11 C13 C14 0.1(10) . . . .
O5 C15 C14 C13 -1.5(11) . . . .
C12 C11 C13 C14 -179.7(8) . . . .
C11 O5 C15 C14 1.5(10) . . . .
C11 C13 C14 C15 0.9(11) . . . .
C15 O5 C11 C12 178.9(7) . . . .
C15 O5 C11 C13 -0.9(9) . . . .
